data_4069939
loop_
_publ_author_name
'Summerscales, Owen T.'
'Jones, Simon C.'
'Cloke, F. Geoffrey N.'
'Hitchcock, Peter B.'

_publ_section_title
;
 Anti-Bimetallic Complexes of Divalent Lanthanides with Silylated
 Pentalene and Cyclooctatetraenyl Bridging Ligands as Molecular Models for
 Lanthanide-Based Polymers
;
_journal_issue 20
_journal_name_full Organometallics
_journal_page_first 5896
_journal_paper_doi 10.1021/om900520h
_journal_volume 28
_journal_year 2009
_chemical_compound_source 'synthesis as described'
_chemical_formula_moiety 'C36 H63 Si2 Sm'
_chemical_formula_sum 'C36 H63 Si2 Sm'
_chemical_formula_weight 702.39
_chemical_name_systematic
;
 ?
;
_space_group_IT_number 11
_symmetry_cell_setting monoclinic
_symmetry_Int_Tables_number 11
_symmetry_space_group_name_Hall '-P 2yb'
_symmetry_space_group_name_H-M 'P 1 21/m 1'
_atom_sites_solution_hydrogens geom
_atom_sites_solution_primary direct
_atom_sites_solution_secondary difmap
_audit_conform_dict_location ftp://ftp.iucr.org/pub/cif_core.dic
_audit_conform_dict_name cif_core.dic
_audit_conform_dict_version 2.3
_audit_creation_date 2006-06-21T09:18:41-00:00
_audit_creation_method 'WinGX routine CIF_UPDATE'
_cell_angle_alpha 90
_cell_angle_beta 100.809(1)
_cell_angle_gamma 90
_cell_formula_units_Z 2
_cell_length_a 8.5333(3)
_cell_length_b 22.5383(6)
_cell_length_c 9.7450(3)
_cell_measurement_reflns_used 84088
_cell_measurement_temperature 173(2)
_cell_measurement_theta_max 26.022
_cell_measurement_theta_min 3.395
_cell_measurement_wavelength 0.71073
_cell_volume 1840.96(10)
_computing_cell_refinement 'HKL Scalepack (Otwinowski & Minor 1997)'
_computing_data_collection 'Collect (Nonius BV, 1997-2000)'
_computing_data_reduction 'HKL Denzo and Scalepack (Otwinowski & Minor 1997)'
_computing_molecular_graphics 'Ortep-3 for Windows (Farrugia, 1997)'
_computing_publication_material 'WinGX publication routines (Farrugia, 1999)'
_computing_structure_refinement 'SHELXL-97 (Sheldrick, 1997)'
_computing_structure_solution 'SHELXS-86 (Sheldrick, 1986)'
_diffrn_ambient_temperature 173(2)
_diffrn_detector 'CCD plate'
_diffrn_detector_area_resol_mean 9
_diffrn_measured_fraction_theta_full 0.997
_diffrn_measured_fraction_theta_max 0.997
_diffrn_measurement_device '95mm CCD camera on \k-goniostat'
_diffrn_measurement_device_type KappaCCD
_diffrn_measurement_method 'CCD rotation images, thick slices'
_diffrn_orient_matrix_type 'by Nonius Collect from scalepack cell'
_diffrn_orient_matrix_UB_11 -0.952825E-1
_diffrn_orient_matrix_UB_12 -0.31228E-2
_diffrn_orient_matrix_UB_13 -0.769772E-1
_diffrn_orient_matrix_UB_21 -0.657422E-1
_diffrn_orient_matrix_UB_22 -0.139165E-1
_diffrn_orient_matrix_UB_23 0.685563E-1
_diffrn_orient_matrix_UB_31 -0.288582E-1
_diffrn_orient_matrix_UB_32 0.42014E-1
_diffrn_orient_matrix_UB_33 0.169868E-1
_diffrn_radiation_monochromator graphite
_diffrn_radiation_probe x-ray
_diffrn_radiation_type MoK\a
_diffrn_radiation_wavelength 0.71073
_diffrn_reflns_av_R_equivalents 0.0556
_diffrn_reflns_av_unetI/netI 0.032
_diffrn_reflns_limit_h_max 10
_diffrn_reflns_limit_h_min -10
_diffrn_reflns_limit_k_max 27
_diffrn_reflns_limit_k_min -27
_diffrn_reflns_limit_l_max 12
_diffrn_reflns_limit_l_min -11
_diffrn_reflns_number 25206
_diffrn_reflns_theta_full 26.01
_diffrn_reflns_theta_max 26.01
_diffrn_reflns_theta_min 3.43
_diffrn_source 'Enraf Nonius FR590'
_exptl_absorpt_coefficient_mu 1.681
_exptl_absorpt_correction_T_max 0.7137
_exptl_absorpt_correction_T_min 0.6792
_exptl_absorpt_correction_type multi-scan
_exptl_absorpt_process_details
;
        [c.f. r.h. blessing, acta cryst. (1995), a51, 33-38]
;
_exptl_crystal_colour red
_exptl_crystal_density_diffrn 1.267
_exptl_crystal_density_method 'not measured'
_exptl_crystal_description prism
_exptl_crystal_F_000 738
_exptl_crystal_size_max 0.28
_exptl_crystal_size_mid 0.25
_exptl_crystal_size_min 0.18
_refine_diff_density_max 0.478
_refine_diff_density_min -0.895
_refine_diff_density_rms 0.109
_refine_ls_extinction_method none
_refine_ls_goodness_of_fit_ref 1.095
_refine_ls_hydrogen_treatment constr
_refine_ls_matrix_type full
_refine_ls_number_parameters 184
_refine_ls_number_reflns 3712
_refine_ls_number_restraints 0
_refine_ls_restrained_S_all 1.095
_refine_ls_R_factor_all 0.0337
_refine_ls_R_factor_gt 0.0258
_refine_ls_shift/su_max 0
_refine_ls_shift/su_mean 0
_refine_ls_structure_factor_coef Fsqd
_refine_ls_weighting_details 'calc w=1/[\s^2^(Fo^2^)+(0.0179P)^2^+1.6924P] where P=(Fo^2^+2Fc^2^)/3'
_refine_ls_weighting_scheme calc
_refine_ls_wR_factor_gt 0.0536
_refine_ls_wR_factor_ref 0.0561
_reflns_number_gt 3345
_reflns_number_total 3712
_reflns_threshold_expression >2sigma(I)
_cod_data_source_file om900520h_si_005.cif
_cod_data_source_block jun1606
_cod_original_sg_symbol_H-M P2(1)/m
_cod_database_code 4069939

loop_
_symmetry_equiv_pos_as_xyz
'x, y, z'
'-x, y+1/2, -z'
'-x, -y, -z'
'x, -y-1/2, z'

loop_
_atom_site_label
_atom_site_type_symbol
_atom_site_fract_x
_atom_site_fract_y
_atom_site_fract_z
_atom_site_U_iso_or_equiv
_atom_site_adp_type
_atom_site_occupancy
_atom_site_symmetry_multiplicity
_atom_site_calc_flag
_atom_site_refinement_flags
_atom_site_disorder_group
Sm Sm 0.01480(2) 0.25 0.371989(19) 0.02334(7) Uani 1 2 d S .
Si Si -0.25370(8) 0.40205(3) 0.17269(7) 0.02228(15) Uani 1 1 d . 1
C1 C -0.1471(3) 0.32805(10) 0.1943(3) 0.0234(5) Uani 1 1 d . 1
C2 C 0.0113(3) 0.32593(11) 0.1687(3) 0.0282(6) Uani 1 1 d . 1
H2 H 0.0533 0.3645 0.1602 0.034 Uiso 1 1 calc R 1
C3 C 0.1222(3) 0.28120(11) 0.1527(3) 0.0312(6) Uani 1 1 d . 1
H3 H 0.221 0.2971 0.1384 0.037 Uiso 1 1 calc R 1
C4 C -0.2528(3) 0.28127(10) 0.2161(3) 0.0240(5) Uani 1 1 d . 1
H4 H -0.3499 0.2965 0.2361 0.029 Uiso 1 1 calc R 1
C5 C -0.1072(3) 0.46503(11) 0.1657(3) 0.0276(5) Uani 1 1 d . 1
H5 H -0.0365 0.4517 0.1006 0.033 Uiso 1 1 calc R 1
C6 C -0.1861(3) 0.52292(12) 0.1035(3) 0.0375(7) Uani 1 1 d . 1
H6A H -0.2562 0.5144 0.014 0.056 Uiso 1 1 calc R 1
H6B H -0.1034 0.5511 0.0889 0.056 Uiso 1 1 calc R 1
H6C H -0.2489 0.5401 0.1682 0.056 Uiso 1 1 calc R 1
C7 C 0.0032(4) 0.47844(13) 0.3047(3) 0.0445(7) Uani 1 1 d . 1
H7A H 0.0543 0.4417 0.3439 0.067 Uiso 1 1 calc R 1
H7B H -0.0592 0.4954 0.37 0.067 Uiso 1 1 calc R 1
H7C H 0.0852 0.5069 0.2895 0.067 Uiso 1 1 calc R 1
C8 C -0.3930(3) 0.40014(11) -0.0040(3) 0.0284(6) Uani 1 1 d . 1
H8 H -0.4408 0.4406 -0.0203 0.034 Uiso 1 1 calc R 1
C9 C -0.3004(4) 0.38846(16) -0.1212(3) 0.0486(8) Uani 1 1 d . 1
H9A H -0.2124 0.4169 -0.1144 0.073 Uiso 1 1 calc R 1
H9B H -0.3719 0.393 -0.2118 0.073 Uiso 1 1 calc R 1
H9C H -0.2574 0.348 -0.1126 0.073 Uiso 1 1 calc R 1
C10 C -0.5324(3) 0.35615(13) -0.0145(3) 0.0392(7) Uani 1 1 d . 1
H10A H -0.5917 0.3641 0.0604 0.059 Uiso 1 1 calc R 1
H10B H -0.4907 0.3155 -0.0054 0.059 Uiso 1 1 calc R 1
H10C H -0.6036 0.3607 -0.1052 0.059 Uiso 1 1 calc R 1
C11 C -0.3785(3) 0.41181(11) 0.3134(3) 0.0275(5) Uani 1 1 d . 1
H11 H -0.4615 0.38 0.2964 0.033 Uiso 1 1 calc R 1
C12 C -0.4702(4) 0.47064(13) 0.3039(3) 0.0476(8) Uani 1 1 d . 1
H12A H -0.5296 0.4761 0.2084 0.071 Uiso 1 1 calc R 1
H12B H -0.3948 0.5035 0.3282 0.071 Uiso 1 1 calc R 1
H12C H -0.5449 0.4699 0.369 0.071 Uiso 1 1 calc R 1
C13 C -0.2865(4) 0.40165(15) 0.4611(3) 0.0465(8) Uani 1 1 d . 1
H13A H -0.2299 0.3637 0.4652 0.07 Uiso 1 1 calc R 1
H13B H -0.361 0.4009 0.5263 0.07 Uiso 1 1 calc R 1
H13C H -0.2093 0.4338 0.4868 0.07 Uiso 1 1 calc R 1
C14 C 0.3099(4) 0.25 0.5294(4) 0.0291(8) Uani 1 2 d S 1
C15 C 0.2343(3) 0.30093(11) 0.5715(3) 0.0296(6) Uani 1 1 d . 1
C16 C 0.1122(3) 0.28136(12) 0.6409(3) 0.0310(6) Uani 1 1 d . 1
C17 C 0.4550(5) 0.25 0.4616(5) 0.0460(11) Uani 1 2 d S 1
H17A H 0.4748 0.2097 0.4314 0.069 Uiso 0.5 1 calc PR 1
H17B H 0.5478 0.2638 0.529 0.069 Uiso 0.5 1 calc PR 1
H17C H 0.4367 0.2765 0.3804 0.069 Uiso 0.5 1 calc PR 1
C18 C 0.2830(4) 0.36428(13) 0.5529(3) 0.0445(7) Uani 1 1 d . 1
H18A H 0.1957 0.3909 0.5647 0.067 Uiso 1 1 calc R 1
H18B H 0.3069 0.3694 0.4591 0.067 Uiso 1 1 calc R 1
H18C H 0.378 0.3737 0.6229 0.067 Uiso 1 1 calc R 1
C19 C 0.0113(4) 0.31951(15) 0.7180(3) 0.0473(8) Uani 1 1 d . 1
H19A H 0.0547 0.318 0.8185 0.071 Uiso 1 1 calc R 1
H19B H -0.0986 0.3047 0.7004 0.071 Uiso 1 1 calc R 1
H19C H 0.0125 0.3606 0.6853 0.071 Uiso 1 1 calc R 1

loop_
_atom_site_aniso_label
_atom_site_aniso_U_11
_atom_site_aniso_U_22
_atom_site_aniso_U_33
_atom_site_aniso_U_23
_atom_site_aniso_U_13
_atom_site_aniso_U_12
Sm 0.02235(10) 0.02196(10) 0.02587(11) 0 0.00490(7) 0
Si 0.0250(3) 0.0188(3) 0.0241(4) 0.0015(3) 0.0073(3) -0.0001(3)
C1 0.0248(12) 0.0207(12) 0.0255(13) 0.0023(10) 0.0068(10) -0.0006(9)
C2 0.0292(13) 0.0234(13) 0.0343(15) 0.0037(11) 0.0119(11) -0.0036(10)
C3 0.0261(13) 0.0305(14) 0.0412(16) 0.0032(12) 0.0169(12) -0.0016(11)
C4 0.0206(12) 0.0229(12) 0.0288(14) -0.0001(10) 0.0057(10) 0.0017(10)
C5 0.0287(13) 0.0233(13) 0.0314(14) 0.0015(11) 0.0069(11) -0.0040(10)
C6 0.0397(15) 0.0258(15) 0.0480(18) 0.0069(12) 0.0107(13) -0.0038(12)
C7 0.0467(17) 0.0370(17) 0.0464(18) 0.0022(14) 0.0000(14) -0.0140(14)
C8 0.0293(13) 0.0280(14) 0.0283(14) 0.0024(11) 0.0064(11) 0.0013(10)
C9 0.0432(17) 0.077(2) 0.0261(16) -0.0032(15) 0.0080(13) 0.0054(16)
C10 0.0396(16) 0.0347(16) 0.0387(17) 0.0039(13) -0.0039(13) -0.0053(12)
C11 0.0324(13) 0.0242(13) 0.0282(14) 0.0008(10) 0.0116(11) -0.0008(10)
C12 0.065(2) 0.0339(17) 0.0522(19) 0.0009(14) 0.0330(17) 0.0135(15)
C13 0.0514(18) 0.061(2) 0.0291(16) 0.0017(14) 0.0120(14) -0.0035(15)
C14 0.0248(18) 0.033(2) 0.029(2) 0 0.0049(15) 0
C15 0.0291(13) 0.0281(14) 0.0301(14) -0.0021(11) 0.0018(11) -0.0025(11)
C16 0.0278(13) 0.0402(15) 0.0242(13) -0.0046(11) 0.0026(11) 0.0042(11)
C17 0.026(2) 0.059(3) 0.055(3) 0 0.0134(19) 0
C18 0.0464(17) 0.0326(16) 0.0499(19) -0.0008(14) -0.0029(14) -0.0091(13)
C19 0.0457(17) 0.061(2) 0.0344(17) -0.0122(15) 0.0060(14) 0.0122(15)

loop_
_atom_type_symbol
_atom_type_description
_atom_type_scat_dispersion_real
_atom_type_scat_dispersion_imag
_atom_type_scat_source
C C 0.0033 0.0016 'International Tables Vol C Tables 4.2.6.8 and 6.1.1.4'
H H 0 0 'International Tables Vol C Tables 4.2.6.8 and 6.1.1.4'
Si Si 0.0817 0.0704 'International Tables Vol C Tables 4.2.6.8 and 6.1.1.4'
Sm Sm -0.1638 3.4418 'International Tables Vol C Tables 4.2.6.8 and 6.1.1.4'

loop_
_geom_angle_atom_site_label_1
_geom_angle_atom_site_label_2
_geom_angle_atom_site_label_3
_geom_angle
_geom_angle_site_symmetry_1
_geom_angle_site_symmetry_3
C3 Sm C3 31.68(11) 4_565 .
C3 Sm C4 81.43(8) 4_565 4_565
C3 Sm C4 89.97(8) . 4_565
C3 Sm C4 89.97(8) 4_565 .
C3 Sm C4 81.43(8) . .
C4 Sm C4 31.56(10) 4_565 .
C3 Sm C2 31.56(8) 4_565 4_565
C3 Sm C2 60.35(8) . 4_565
C4 Sm C2 59.61(7) 4_565 4_565
C4 Sm C2 81.38(8) . 4_565
C3 Sm C2 60.35(8) 4_565 .
C3 Sm C2 31.56(8) . .
C4 Sm C2 81.38(8) 4_565 .
C4 Sm C2 59.61(7) . .
C2 Sm C2 81.81(11) 4_565 .
C3 Sm C1 60.18(8) 4_565 4_565
C3 Sm C1 82.13(8) . 4_565
C4 Sm C1 31.51(7) 4_565 4_565
C4 Sm C1 60.42(7) . 4_565
C2 Sm C1 31.20(7) 4_565 4_565
C2 Sm C1 90.52(8) . 4_565
C3 Sm C1 82.13(8) 4_565 .
C3 Sm C1 60.18(8) . .
C4 Sm C1 60.42(7) 4_565 .
C4 Sm C1 31.51(7) . .
C2 Sm C1 90.52(8) 4_565 .
C2 Sm C1 31.20(7) . .
C1 Sm C1 82.61(10) 4_565 .
C3 Sm C15 114.09(8) 4_565 .
C3 Sm C15 100.10(8) . .
C4 Sm C15 163.11(8) 4_565 .
C4 Sm C15 136.46(8) . .
C2 Sm C15 137.27(8) 4_565 .
C2 Sm C15 100.13(8) . .
C1 Sm C15 163.08(7) 4_565 .
C1 Sm C15 113.17(8) . .
C3 Sm C16 141.87(8) 4_565 .
C3 Sm C16 130.04(8) . .
C4 Sm C16 136.01(8) 4_565 .
C4 Sm C16 125.21(8) . .
C2 Sm C16 150.19(8) 4_565 .
C2 Sm C16 121.58(8) . .
C1 Sm C16 146.49(8) 4_565 .
C1 Sm C16 119.14(8) . .
C15 Sm C16 30.48(8) . .
C3 Sm C15 100.10(8) 4_565 4_565
C3 Sm C15 114.09(8) . 4_565
C4 Sm C15 136.46(8) 4_565 4_565
C4 Sm C15 163.11(8) . 4_565
C2 Sm C15 100.13(8) 4_565 4_565
C2 Sm C15 137.27(8) . 4_565
C1 Sm C15 113.17(8) 4_565 4_565
C1 Sm C15 163.08(8) . 4_565
C15 Sm C15 50.51(11) . 4_565
C16 Sm C15 50.38(8) . 4_565
C3 Sm C16 130.04(8) 4_565 4_565
C3 Sm C16 141.87(8) . 4_565
C4 Sm C16 125.21(8) 4_565 4_565
C4 Sm C16 136.01(8) . 4_565
C2 Sm C16 121.58(8) 4_565 4_565
C2 Sm C16 150.19(8) . 4_565
C1 Sm C16 119.14(8) 4_565 4_565
C1 Sm C16 146.49(8) . 4_565
C15 Sm C16 50.38(8) . 4_565
C16 Sm C16 30.46(12) . 4_565
C15 Sm C16 30.48(8) 4_565 4_565
C3 Sm C14 91.85(9) 4_565 .
C3 Sm C14 91.85(9) . .
C4 Sm C14 164.00(5) 4_565 .
C4 Sm C14 164.00(5) . .
C2 Sm C14 107.97(8) 4_565 .
C2 Sm C14 107.97(8) . .
C1 Sm C14 133.29(6) 4_565 .
C1 Sm C14 133.29(6) . .
C15 Sm C14 30.48(7) . .
C16 Sm C14 50.21(9) . .
C15 Sm C14 30.48(7) 4_565 .
C16 Sm C14 50.21(9) 4_565 .
C1 Si C11 110.14(11) . .
C1 Si C8 106.68(11) . .
C11 Si C8 108.43(11) . .
C1 Si C5 110.87(11) . .
C11 Si C5 113.64(11) . .
C8 Si C5 106.76(11) . .
C2 C1 C4 130.5(2) . .
C2 C1 Si 117.60(17) . .
C4 C1 Si 111.28(16) . .
C2 C1 Sm 72.41(14) . .
C4 C1 Sm 71.42(13) . .
Si C1 Sm 146.50(12) . .
C3 C2 C1 136.3(2) . .
C3 C2 Sm 72.77(15) . .
C1 C2 Sm 76.39(14) . .
C3 C2 H2 111.8 . .
C1 C2 H2 111.8 . .
Sm C2 H2 135.6 . .
C3 C3 C2 135.57(14) 4_565 .
C3 C3 Sm 74.16(6) 4_565 .
C2 C3 Sm 75.68(14) . .
C3 C3 H3 112.2 4_565 .
C2 C3 H3 112.2 . .
Sm C3 H3 133.5 . .
C4 C4 C1 137.54(13) 4_565 .
C4 C4 Sm 74.22(5) 4_565 .
C1 C4 Sm 77.07(13) . .
C4 C4 H4 111.2 4_565 .
C1 C4 H4 111.2 . .
Sm C4 H4 133.2 . .
C7 C5 C6 109.4(2) . .
C7 C5 Si 114.57(18) . .
C6 C5 Si 113.87(17) . .
C7 C5 H5 106.1 . .
C6 C5 H5 106.1 . .
Si C5 H5 106.1 . .
C5 C6 H6A 109.5 . .
C5 C6 H6B 109.5 . .
H6A C6 H6B 109.5 . .
C5 C6 H6C 109.5 . .
H6A C6 H6C 109.5 . .
H6B C6 H6C 109.5 . .
C5 C7 H7A 109.5 . .
C5 C7 H7B 109.5 . .
H7A C7 H7B 109.5 . .
C5 C7 H7C 109.5 . .
H7A C7 H7C 109.5 . .
H7B C7 H7C 109.5 . .
C9 C8 C10 109.9(2) . .
C9 C8 Si 110.94(18) . .
C10 C8 Si 114.82(18) . .
C9 C8 H8 106.9 . .
C10 C8 H8 106.9 . .
Si C8 H8 106.9 . .
C8 C9 H9A 109.5 . .
C8 C9 H9B 109.5 . .
H9A C9 H9B 109.5 . .
C8 C9 H9C 109.5 . .
H9A C9 H9C 109.5 . .
H9B C9 H9C 109.5 . .
C8 C10 H10A 109.5 . .
C8 C10 H10B 109.5 . .
H10A C10 H10B 109.5 . .
C8 C10 H10C 109.5 . .
H10A C10 H10C 109.5 . .
H10B C10 H10C 109.5 . .
C13 C11 C12 110.8(2) . .
C13 C11 Si 113.90(19) . .
C12 C11 Si 113.89(18) . .
C13 C11 H11 105.8 . .
C12 C11 H11 105.8 . .
Si C11 H11 105.8 . .
C11 C12 H12A 109.5 . .
C11 C12 H12B 109.5 . .
H12A C12 H12B 109.5 . .
C11 C12 H12C 109.5 . .
H12A C12 H12C 109.5 . .
H12B C12 H12C 109.5 . .
C11 C13 H13A 109.5 . .
C11 C13 H13B 109.5 . .
H13A C13 H13B 109.5 . .
C11 C13 H13C 109.5 . .
H13A C13 H13C 109.5 . .
H13B C13 H13C 109.5 . .
C15 C14 C15 108.5(3) 4_565 .
C15 C14 C17 125.69(16) 4_565 .
C15 C14 C17 125.69(16) . .
C15 C14 Sm 74.74(17) 4_565 .
C15 C14 Sm 74.74(17) . .
C17 C14 Sm 120.5(3) . .
C16 C15 C14 107.6(2) . .
C16 C15 C18 126.7(2) . .
C14 C15 C18 125.6(2) . .
C16 C15 Sm 74.76(14) . .
C14 C15 Sm 74.78(17) . .
C18 C15 Sm 119.17(18) . .
C16 C16 C15 108.17(15) 4_565 .
C16 C16 C19 124.64(17) 4_565 .
C15 C16 C19 126.8(3) . .
C16 C16 Sm 74.77(6) 4_565 .
C15 C16 Sm 74.76(15) . .
C19 C16 Sm 122.20(18) . .

loop_
_geom_bond_atom_site_label_1
_geom_bond_atom_site_label_2
_geom_bond_distance
_geom_bond_site_symmetry_2
Sm C3 2.577(3) 4_565
Sm C3 2.577(3) .
Sm C4 2.592(2) 4_565
Sm C4 2.592(2) .
Sm C2 2.614(3) 4_565
Sm C2 2.614(3) .
Sm C1 2.665(2) 4_565
Sm C1 2.665(2) .
Sm C15 2.691(3) .
Sm C16 2.691(3) .
Sm C15 2.691(3) 4_565
Sm C16 2.691(3) 4_565
Sm C14 2.691(4) .
Si C1 1.893(2) .
Si C11 1.900(2) .
Si C8 1.901(3) .
Si C5 1.901(2) .
C1 C2 1.420(3) .
C1 C4 1.429(3) .
C2 C3 1.412(3) .
C2 H2 0.95 .
C3 C3 1.406(5) 4_565
C3 H3 0.95 .
C4 C4 1.410(5) 4_565
C4 H4 0.95 .
C5 C7 1.528(4) .
C5 C6 1.539(4) .
C5 H5 1 .
C6 H6A 0.98 .
C6 H6B 0.98 .
C6 H6C 0.98 .
C7 H7A 0.98 .
C7 H7B 0.98 .
C7 H7C 0.98 .
C8 C9 1.529(4) .
C8 C10 1.537(4) .
C8 H8 1 .
C9 H9A 0.98 .
C9 H9B 0.98 .
C9 H9C 0.98 .
C10 H10A 0.98 .
C10 H10B 0.98 .
C10 H10C 0.98 .
C11 C13 1.522(4) .
C11 C12 1.534(4) .
C11 H11 1 .
C12 H12A 0.98 .
C12 H12B 0.98 .
C12 H12C 0.98 .
C13 H13A 0.98 .
C13 H13B 0.98 .
C13 H13C 0.98 .
C14 C15 1.415(3) 4_565
C14 C15 1.415(3) .
C14 C17 1.509(5) .
C15 C16 1.415(4) .
C15 C18 1.508(4) .
C16 C16 1.414(5) 4_565
C16 C19 1.512(4) .
C17 H17A 0.98 .
C17 H17B 0.98 .
C17 H17C 0.98 .
C18 H18A 0.98 .
C18 H18B 0.98 .
C18 H18C 0.98 .
C19 H19A 0.98 .
C19 H19B 0.98 .
C19 H19C 0.98 .
